data_7112832
loop_
_publ_author_name
'Jesuraj, Josepha L.'
'Sivaguru, J.'

_publ_section_title
;
 Photochemical type II reaction of atropchiral benzoylformamides to point
 chiral oxazolidin-4-ones. Axial chiral memory leading to enantiomeric
 resolution of photoproducts.
;
_journal_issue 26
_journal_name_full 'Chemical communications (Cambridge, England)'
_journal_page_first 4791
_journal_page_last 4793
_journal_paper_doi 10.1039/c0cc00470g
_journal_volume 46
_journal_year 2010
_chemical_formula_sum 'C24 H29 N O2'
_chemical_formula_weight 363.48
_chemical_name_systematic
;
?
;
_space_group_IT_number 14
_symmetry_cell_setting monoclinic
_symmetry_space_group_name_Hall '-P 2ybc'
_symmetry_space_group_name_H-M 'P 1 21/c 1'
_atom_sites_solution_hydrogens geom
_atom_sites_solution_primary direct
_atom_sites_solution_secondary difmap
_audit_conform_dict_location ftp://ftp.iucr.org/pub/cif_core.dic
_audit_conform_dict_name cif_core.dic
_audit_conform_dict_version 2.4
_audit_creation_date 2009-11-14T11:39:20-00:00
_audit_creation_method 'WinGX routine CIF_UPDATE'
_cell_angle_alpha 90
_cell_angle_beta 94.405(4)
_cell_angle_gamma 90
_cell_formula_units_Z 4
_cell_length_a 12.312(3)
_cell_length_b 8.543(2)
_cell_length_c 19.637(5)
_cell_measurement_reflns_used 5380
_cell_measurement_temperature 293(2)
_cell_measurement_theta_max 25.48
_cell_measurement_theta_min 2.56
_cell_volume 2059.3(9)
_computing_cell_refinement 'Bruker SMART'
_computing_data_collection 'Bruker SMART'
_computing_data_reduction 'Bruker SAINT'
_computing_molecular_graphics 'Bruker SHELXTL'
_computing_publication_material 'Bruker SHELXTL'
_computing_structure_refinement 'SHELXL-97 (Sheldrick, 1997)'
_computing_structure_solution 'SHELXS-97 (Sheldrick, 1990)'
_diffrn_ambient_temperature 293(2)
_diffrn_measured_fraction_theta_full 0.997
_diffrn_measured_fraction_theta_max 0.997
_diffrn_measurement_device_type 'CCD area detector'
_diffrn_measurement_method 'phi and omega scans'
_diffrn_radiation_monochromator graphite
_diffrn_radiation_type MoK\a
_diffrn_radiation_wavelength 0.71073
_diffrn_reflns_av_R_equivalents 0.061
_diffrn_reflns_av_unetI/netI 0.0512
_diffrn_reflns_limit_h_max 15
_diffrn_reflns_limit_h_min -15
_diffrn_reflns_limit_k_max 10
_diffrn_reflns_limit_k_min -10
_diffrn_reflns_limit_l_max 24
_diffrn_reflns_limit_l_min -24
_diffrn_reflns_number 16527
_diffrn_reflns_theta_full 26.05
_diffrn_reflns_theta_max 26.05
_diffrn_reflns_theta_min 2.08
_exptl_absorpt_coefficient_mu 0.074
_exptl_absorpt_correction_T_max 1
_exptl_absorpt_correction_T_min 0.788775
_exptl_absorpt_correction_type numerical
_exptl_absorpt_process_details 'SADABS (SAINT 6.45A)'
_exptl_crystal_colour colorless
_exptl_crystal_density_diffrn 1.172
_exptl_crystal_density_method 'not measured'
_exptl_crystal_description prism
_exptl_crystal_F_000 784
_exptl_crystal_size_max 0.66
_exptl_crystal_size_mid 0.4
_exptl_crystal_size_min 0.2
_refine_diff_density_max 0.218
_refine_diff_density_min -0.172
_refine_diff_density_rms 0.051
_refine_ls_extinction_coef 0.036(3)
_refine_ls_extinction_expression Fc^*^=kFc[1+0.001xFc^2^\l^3^/sin(2\q)]^-1/4^
_refine_ls_extinction_method SHELXL
_refine_ls_goodness_of_fit_ref 1.034
_refine_ls_hydrogen_treatment constr
_refine_ls_matrix_type full
_refine_ls_number_parameters 245
_refine_ls_number_reflns 4062
_refine_ls_number_restraints 0
_refine_ls_restrained_S_all 1.034
_refine_ls_R_factor_all 0.0693
_refine_ls_R_factor_gt 0.0469
_refine_ls_shift/su_max 0
_refine_ls_shift/su_mean 0
_refine_ls_structure_factor_coef Fsqd
_refine_ls_weighting_details 'calc w=1/[\s^2^(Fo^2^)+(0.0746P)^2^+0.2163P] where P=(Fo^2^+2Fc^2^)/3'
_refine_ls_weighting_scheme calc
_refine_ls_wR_factor_gt 0.1251
_refine_ls_wR_factor_ref 0.1429
_reflns_number_gt 2861
_reflns_number_total 4062
_reflns_threshold_expression >2sigma(I)
_cod_data_source_file c0cc00470g.txt
_cod_data_source_block benzoylformamide-1d
_cod_depositor_comments
;
The following automatic conversions were performed:

'_symmetry_cell_setting' value 'Monoclinic' changed to 'monoclinic'
according to
/usr/data/users/saulius/automatic-downloads/retrospective/RSC/lib/dictionaries/cif_core.dic
dictionary named 'cif_core.dic' version 2.4.2 from 2011-04-26.

Automatic conversion script
Id: cif_fix_values 2281 2013-09-26 08:29:07Z andrius 
;
_cod_original_cell_volume 2059.4(8)
_cod_original_sg_symbol_H-M P2(1)/c
_cod_database_code 7112832

loop_
_symmetry_equiv_pos_as_xyz
'x, y, z'
'-x, y+1/2, -z+1/2'
'-x, -y, -z'
'x, -y-1/2, z-1/2'

loop_
_atom_site_label
_atom_site_type_symbol
_atom_site_fract_x
_atom_site_fract_y
_atom_site_fract_z
_atom_site_U_iso_or_equiv
_atom_site_adp_type
_atom_site_occupancy
_atom_site_symmetry_multiplicity
_atom_site_calc_flag
_atom_site_refinement_flags
N001 N 0.79374(9) 0.12195(13) 0.77175(6) 0.0394(3) Uani 1 1 d .
O002 O 0.89464(10) 0.34540(13) 0.77450(6) 0.0610(3) Uani 1 1 d .
O003 O 0.83573(10) 0.2480(2) 0.92116(7) 0.0806(5) Uani 1 1 d .
C004 C 0.77074(12) 0.13479(17) 0.69618(7) 0.0438(4) Uani 1 1 d .
H004 H 0.7599 0.246 0.6855 0.053 Uiso 1 1 calc R
C005 C 0.75833(12) -0.01444(16) 0.80746(7) 0.0395(3) Uani 1 1 d .
C006 C 0.57970(12) 0.11570(19) 0.85122(8) 0.0481(4) Uani 1 1 d .
C007 C 0.66108(12) -0.01881(17) 0.84027(7) 0.0422(4) Uani 1 1 d .
C008 C 1.01004(12) 0.15852(17) 0.89580(8) 0.0444(4) Uani 1 1 d .
C009 C 0.89666(13) 0.20963(19) 0.87833(8) 0.0491(4) Uani 1 1 d .
C010 C 1.07554(13) 0.10923(18) 0.84588(8) 0.0489(4) Uani 1 1 d .
H010 H 1.0481 0.1071 0.8004 0.059 Uiso 1 1 calc R
C011 C 0.86046(12) 0.22880(18) 0.80278(8) 0.0437(4) Uani 1 1 d .
C012 C 0.82478(14) -0.14596(18) 0.80494(8) 0.0510(4) Uani 1 1 d .
H012 H 0.8898 -0.1385 0.7839 0.061 Uiso 1 1 calc R
C013 C 1.05107(14) 0.1583(2) 0.96382(9) 0.0575(5) Uani 1 1 d .
H013 H 1.0075 0.1907 0.9978 0.069 Uiso 1 1 calc R
C014 C 0.63591(15) -0.1654(2) 0.86763(9) 0.0565(4) Uani 1 1 d .
H014 H 0.572 -0.1746 0.8896 0.068 Uiso 1 1 calc R
C015 C 0.60724(14) 0.2761(2) 0.82290(10) 0.0574(4) Uani 1 1 d .
H01A H 0.6133 0.2683 0.7746 0.086 Uiso 1 1 calc R
H01B H 0.6751 0.312 0.8448 0.086 Uiso 1 1 calc R
H01C H 0.5506 0.349 0.8315 0.086 Uiso 1 1 calc R
C016 C 0.57244(17) 0.1366(2) 0.92856(9) 0.0694(5) Uani 1 1 d .
H01D H 0.555 0.0381 0.9485 0.104 Uiso 1 1 calc R
H01E H 0.5167 0.2115 0.9365 0.104 Uiso 1 1 calc R
H01F H 0.6411 0.1732 0.9489 0.104 Uiso 1 1 calc R
C017 C 0.70055(18) -0.2955(2) 0.86364(10) 0.0647(5) Uani 1 1 d .
H017 H 0.6791 -0.39 0.8819 0.078 Uiso 1 1 calc R
C018 C 0.66779(16) 0.0495(2) 0.67000(8) 0.0649(5) Uani 1 1 d .
H01G H 0.6067 0.0867 0.6938 0.078 Uiso 1 1 calc R
H01H H 0.6761 -0.0618 0.6786 0.078 Uiso 1 1 calc R
C019 C 0.79649(17) -0.2867(2) 0.83280(9) 0.0624(5) Uani 1 1 d .
H019 H 0.8414 -0.3738 0.8307 0.075 Uiso 1 1 calc R
C020 C 1.18148(14) 0.0632(2) 0.86325(10) 0.0596(5) Uani 1 1 d .
H020 H 1.2259 0.032 0.8295 0.071 Uiso 1 1 calc R
C021 C 1.22099(16) 0.0637(2) 0.93042(10) 0.0656(5) Uani 1 1 d .
H021 H 1.2923 0.0324 0.9421 0.079 Uiso 1 1 calc R
C022 C 0.46649(14) 0.0693(3) 0.81817(11) 0.0697(5) Uani 1 1 d .
H02A H 0.4463 -0.0312 0.8351 0.105 Uiso 1 1 calc R
H02B H 0.469 0.0643 0.7695 0.105 Uiso 1 1 calc R
H02C H 0.4137 0.146 0.8294 0.105 Uiso 1 1 calc R
C023 C 0.84554(19) 0.1029(3) 0.58180(9) 0.0765(6) Uani 1 1 d .
H02D H 0.8415 0.214 0.5718 0.092 Uiso 1 1 calc R
H02E H 0.9057 0.0595 0.5588 0.092 Uiso 1 1 calc R
C024 C 1.15632(16) 0.1099(2) 0.98056(10) 0.0674(5) Uani 1 1 d .
H024 H 1.1837 0.1085 1.026 0.081 Uiso 1 1 calc R
C025 C 0.86675(16) 0.0795(2) 0.65862(9) 0.0651(5) Uani 1 1 d .
H02F H 0.8799 -0.0305 0.6682 0.078 Uiso 1 1 calc R
H02G H 0.9314 0.1374 0.6749 0.078 Uiso 1 1 calc R
C026 C 0.64594(19) 0.0783(3) 0.59334(9) 0.0778(6) Uani 1 1 d .
H02H H 0.5808 0.0221 0.5766 0.093 Uiso 1 1 calc R
H02I H 0.6333 0.1891 0.5852 0.093 Uiso 1 1 calc R
C027 C 0.7409(2) 0.0251(3) 0.55490(10) 0.0853(7) Uani 1 1 d .
H02J H 0.7486 -0.0876 0.5591 0.102 Uiso 1 1 calc R
H02K H 0.7266 0.0498 0.5068 0.102 Uiso 1 1 calc R

loop_
_atom_site_aniso_label
_atom_site_aniso_U_11
_atom_site_aniso_U_22
_atom_site_aniso_U_33
_atom_site_aniso_U_23
_atom_site_aniso_U_13
_atom_site_aniso_U_12
N001 0.0417(6) 0.0376(7) 0.0396(7) 0.0021(5) 0.0070(5) 0.0001(5)
O002 0.0650(7) 0.0484(7) 0.0689(8) 0.0087(6) -0.0002(6) -0.0151(6)
O003 0.0541(7) 0.1308(13) 0.0576(8) -0.0269(8) 0.0075(6) 0.0102(8)
C004 0.0524(9) 0.0403(8) 0.0392(8) 0.0044(6) 0.0075(6) 0.0007(7)
C005 0.0461(8) 0.0370(8) 0.0358(7) 0.0014(6) 0.0045(6) -0.0009(6)
C006 0.0413(8) 0.0543(10) 0.0495(9) -0.0023(7) 0.0082(7) 0.0001(7)
C007 0.0462(8) 0.0430(8) 0.0373(7) 0.0007(6) 0.0025(6) -0.0049(6)
C008 0.0453(8) 0.0415(8) 0.0465(8) -0.0012(6) 0.0037(7) -0.0054(6)
C009 0.0468(9) 0.0522(9) 0.0490(9) -0.0075(7) 0.0082(7) -0.0040(7)
C010 0.0494(9) 0.0487(9) 0.0486(9) -0.0039(7) 0.0037(7) -0.0025(7)
C011 0.0397(8) 0.0404(8) 0.0515(9) -0.0006(7) 0.0066(6) 0.0012(6)
C012 0.0607(10) 0.0438(9) 0.0490(9) 0.0011(7) 0.0086(7) 0.0088(7)
C013 0.0580(10) 0.0673(11) 0.0473(9) -0.0027(8) 0.0036(8) -0.0084(8)
C014 0.0615(10) 0.0541(10) 0.0548(10) 0.0068(8) 0.0103(8) -0.0131(8)
C015 0.0506(9) 0.0507(10) 0.0718(11) 0.0006(8) 0.0105(8) 0.0131(8)
C016 0.0727(12) 0.0802(14) 0.0575(11) -0.0062(9) 0.0204(9) 0.0068(10)
C017 0.0920(14) 0.0389(9) 0.0631(11) 0.0104(8) 0.0046(10) -0.0096(9)
C018 0.0732(12) 0.0750(12) 0.0458(10) 0.0001(8) 0.0011(8) -0.0187(10)
C019 0.0863(13) 0.0407(9) 0.0604(11) 0.0017(8) 0.0059(10) 0.0119(9)
C020 0.0515(10) 0.0556(10) 0.0719(12) -0.0077(8) 0.0065(8) 0.0033(8)
C021 0.0526(10) 0.0607(11) 0.0816(13) 0.0024(10) -0.0078(9) 0.0030(9)
C022 0.0462(10) 0.0849(14) 0.0779(13) -0.0039(10) 0.0049(9) -0.0040(9)
C023 0.1008(16) 0.0795(14) 0.0531(11) 0.0053(10) 0.0313(11) 0.0164(12)
C024 0.0666(12) 0.0760(13) 0.0570(11) 0.0070(9) -0.0126(9) -0.0094(10)
C025 0.0719(12) 0.0739(13) 0.0519(10) 0.0053(9) 0.0196(9) 0.0144(10)
C026 0.0938(15) 0.0895(15) 0.0484(10) -0.0013(10) -0.0059(10) -0.0166(12)
C027 0.148(2) 0.0653(13) 0.0431(10) -0.0038(9) 0.0093(12) 0.0009(13)

loop_
_atom_type_symbol
_atom_type_description
_atom_type_scat_dispersion_real
_atom_type_scat_dispersion_imag
_atom_type_scat_source
C C 0.0033 0.0016 'International Tables Vol C Tables 4.2.6.8 and 6.1.1.4'
H H 0 0 'International Tables Vol C Tables 4.2.6.8 and 6.1.1.4'
N N 0.0061 0.0033 'International Tables Vol C Tables 4.2.6.8 and 6.1.1.4'
O O 0.0106 0.006 'International Tables Vol C Tables 4.2.6.8 and 6.1.1.4'

loop_
_geom_angle_atom_site_label_1
_geom_angle_atom_site_label_2
_geom_angle_atom_site_label_3
_geom_angle
C011 N001 C005 121.67(12)
C011 N001 C004 117.63(12)
C005 N001 C004 120.03(11)
N001 C004 C025 111.42(13)
N001 C004 C018 113.02(12)
C025 C004 C018 110.36(14)
N001 C004 H004 107.2
C025 C004 H004 107.2
C018 C004 H004 107.2
C012 C005 C007 121.27(14)
C012 C005 N001 115.69(13)
C007 C005 N001 122.98(12)
C015 C006 C016 106.65(14)
C015 C006 C022 107.21(14)
C016 C006 C022 109.01(15)
C015 C006 C007 116.80(13)
C016 C006 C007 108.07(13)
C022 C006 C007 108.89(14)
C005 C007 C014 114.83(14)
C005 C007 C006 128.85(13)
C014 C007 C006 116.31(14)
C010 C008 C013 119.46(15)
C010 C008 C009 121.18(14)
C013 C008 C009 119.35(15)
O003 C009 C008 122.81(15)
O003 C009 C011 119.67(15)
C008 C009 C011 117.25(13)
C020 C010 C008 120.24(16)
C020 C010 H010 119.9
C008 C010 H010 119.9
O002 C011 N001 124.35(14)
O002 C011 C009 116.21(13)
N001 C011 C009 119.44(13)
C019 C012 C005 121.54(16)
C019 C012 H012 119.2
C005 C012 H012 119.2
C024 C013 C008 119.72(17)
C024 C013 H013 120.1
C008 C013 H013 120.1
C017 C014 C007 123.59(17)
C017 C014 H014 118.2
C007 C014 H014 118.2
C006 C015 H01A 109.5
C006 C015 H01B 109.5
H01A C015 H01B 109.5
C006 C015 H01C 109.5
H01A C015 H01C 109.5
H01B C015 H01C 109.5
C006 C016 H01D 109.5
C006 C016 H01E 109.5
H01D C016 H01E 109.5
C006 C016 H01F 109.5
H01D C016 H01F 109.5
H01E C016 H01F 109.5
C019 C017 C014 120.28(16)
C019 C017 H017 119.9
C014 C017 H017 119.9
C004 C018 C026 109.60(15)
C004 C018 H01G 109.8
C026 C018 H01G 109.8
C004 C018 H01H 109.8
C026 C018 H01H 109.8
H01G C018 H01H 108.2
C017 C019 C012 118.44(16)
C017 C019 H019 120.8
C012 C019 H019 120.8
C021 C020 C010 119.74(17)
C021 C020 H020 120.1
C010 C020 H020 120.1
C020 C021 C024 120.62(17)
C020 C021 H021 119.7
C024 C021 H021 119.7
C006 C022 H02A 109.5
C006 C022 H02B 109.5
H02A C022 H02B 109.5
C006 C022 H02C 109.5
H02A C022 H02C 109.5
H02B C022 H02C 109.5
C027 C023 C025 111.44(17)
C027 C023 H02D 109.3
C025 C023 H02D 109.3
C027 C023 H02E 109.3
C025 C023 H02E 109.3
H02D C023 H02E 108
C021 C024 C013 120.21(17)
C021 C024 H024 119.9
C013 C024 H024 119.9
C004 C025 C023 111.10(16)
C004 C025 H02F 109.4
C023 C025 H02F 109.4
C004 C025 H02G 109.4
C023 C025 H02G 109.4
H02F C025 H02G 108
C027 C026 C018 111.07(19)
C027 C026 H02H 109.4
C018 C026 H02H 109.4
C027 C026 H02I 109.4
C018 C026 H02I 109.4
H02H C026 H02I 108
C023 C027 C026 111.44(16)
C023 C027 H02J 109.3
C026 C027 H02J 109.3
C023 C027 H02K 109.3
C026 C027 H02K 109.3
H02J C027 H02K 108

loop_
_geom_bond_atom_site_label_1
_geom_bond_atom_site_label_2
_geom_bond_distance
N001 C011 1.3426(19)
N001 C005 1.4445(18)
N001 C004 1.4933(18)
O002 C011 1.2303(18)
O003 C009 1.214(2)
C004 C025 1.516(2)
C004 C018 1.517(2)
C004 H004 0.98
C005 C012 1.393(2)
C005 C007 1.403(2)
C006 C015 1.527(2)
C006 C016 1.539(2)
C006 C022 1.543(2)
C006 C007 1.550(2)
C007 C014 1.406(2)
C008 C010 1.382(2)
C008 C013 1.391(2)
C008 C009 1.478(2)
C009 C011 1.525(2)
C010 C020 1.380(2)
C010 H010 0.93
C012 C019 1.377(2)
C012 H012 0.93
C013 C024 1.376(3)
C013 H013 0.93
C014 C017 1.373(3)
C014 H014 0.93
C015 H01A 0.96
C015 H01B 0.96
C015 H01C 0.96
C016 H01D 0.96
C016 H01E 0.96
C016 H01F 0.96
C017 C019 1.370(3)
C017 H017 0.93
C018 C026 1.529(2)
C018 H01G 0.97
C018 H01H 0.97
C019 H019 0.93
C020 C021 1.371(3)
C020 H020 0.93
C021 C024 1.371(3)
C021 H021 0.93
C022 H02A 0.96
C022 H02B 0.96
C022 H02C 0.96
C023 C027 1.509(3)
C023 C025 1.524(3)
C023 H02D 0.97
C023 H02E 0.97
C024 H024 0.93
C025 H02F 0.97
C025 H02G 0.97
C026 C027 1.509(3)
C026 H02H 0.97
C026 H02I 0.97
C027 H02J 0.97
C027 H02K 0.97
